data_7114878
loop_
_publ_author_name
'F\"urstner, Alois'
'Krause, Helga'
'Ackermann, Lutz'
'Lehmann, Christian W.'

_publ_section_title
;
 N-Heterocyclic carbenes can coexist with alkenes and C--H acidic sites
;
_journal_issue 21
_journal_name_full 'Chemical Communications'
_journal_page_first 2240
_journal_paper_doi 10.1039/b107238b
_journal_year 2001
_chemical_compound_source 'see paper'
_chemical_formula_sum 'C42 H61 Cl2 N2 O2 P Ru'
_chemical_formula_weight 828.87
_chemical_name_systematic
; 
? 
;
_space_group_IT_number 14
_symmetry_cell_setting monoclinic
_symmetry_Int_Tables_number 14
_symmetry_space_group_name_Hall '-P 2ybc'
_symmetry_space_group_name_H-M 'P 1 21/c 1'
_atom_sites_solution_hydrogens geom
_atom_sites_solution_primary direct
_atom_sites_solution_secondary difmap
_cell_angle_alpha 90.00
_cell_angle_beta 96.6730(10)
_cell_angle_gamma 90.00
_cell_formula_units_Z 4
_cell_length_a 17.4060(2)
_cell_length_b 10.28100(10)
_cell_length_c 23.6677(3)
_cell_measurement_reflns_used 37093
_cell_measurement_temperature 100
_cell_measurement_theta_max 33.14
_cell_measurement_theta_min 1.00
_cell_volume 4206.67(8)
_computing_cell_refinement 'Denzo / Scalepack (Otwinowski 1997)'
_computing_data_collection 'Collect software (Nonius, 1998)'
_computing_data_reduction 'Denzo / Scalepack (Otwinowski 1997)'
_computing_molecular_graphics 'ORTEP (Johnson, 1976)'
_computing_structure_refinement 'SHELXL-97 (Sheldrick, 1997)'
_computing_structure_solution 'SHELXS-97 (Sheldrick, 1990)'
_diffrn_ambient_temperature 100
_diffrn_measured_fraction_theta_full 0.998
_diffrn_measured_fraction_theta_max 0.996
_diffrn_measurement_device_type 'Nonius KappaCCD'
_diffrn_measurement_method 'CCD \w-scan'
_diffrn_radiation_monochromator graphite
_diffrn_radiation_source '0.3 mm focus rotating anode'
_diffrn_radiation_type MoK\a
_diffrn_radiation_wavelength 0.71073
_diffrn_reflns_av_R_equivalents 0.0746
_diffrn_reflns_av_sigmaI/netI 0.0854
_diffrn_reflns_limit_h_max 26
_diffrn_reflns_limit_h_min -25
_diffrn_reflns_limit_k_max 15
_diffrn_reflns_limit_k_min -14
_diffrn_reflns_limit_l_max 23
_diffrn_reflns_limit_l_min -36
_diffrn_reflns_number 44732
_diffrn_reflns_theta_full 27.50
_diffrn_reflns_theta_max 33.14
_diffrn_reflns_theta_min 3.40
_diffrn_standards_decay_% 0.00
_diffrn_standards_number 0
_exptl_absorpt_coefficient_mu 0.573
_exptl_absorpt_correction_T_max 0
_exptl_absorpt_correction_T_min 0
_exptl_absorpt_correction_type none
_exptl_absorpt_process_details none
_exptl_crystal_colour red-brown
_exptl_crystal_density_diffrn 1.309
_exptl_crystal_density_meas ?
_exptl_crystal_density_method none
_exptl_crystal_description block
_exptl_crystal_F_000 1744
_exptl_crystal_size_max 0.18
_exptl_crystal_size_mid 0.12
_exptl_crystal_size_min 0.02
_refine_diff_density_max 2.341
_refine_diff_density_min -1.338
_refine_diff_density_rms 0.107
_refine_ls_extinction_method none
_refine_ls_goodness_of_fit_ref 0.983
_refine_ls_hydrogen_treatment constr
_refine_ls_matrix_type full
_refine_ls_number_parameters 456
_refine_ls_number_reflns 15979
_refine_ls_number_restraints 0
_refine_ls_restrained_S_all 0.983
_refine_ls_R_factor_all 0.0835
_refine_ls_R_factor_gt 0.0491
_refine_ls_shift/su_max 0.008
_refine_ls_shift/su_mean 0.000
_refine_ls_structure_factor_coef Fsqd
_refine_ls_weighting_details 'calc w=1/[\s^2^(Fo^2^)+(0.0374P)^2^+3.4289P] where P=(Fo^2^+2Fc^2^)/3'
_refine_ls_weighting_scheme calc
_refine_ls_wR_factor_gt 0.0993
_refine_ls_wR_factor_ref 0.1127
_reflns_number_gt 11340
_reflns_number_total 15979
_reflns_threshold_expression I>2\s(I)
_cod_data_source_file b107238b.txt
_cod_data_source_block 3792
_cod_depositor_comments
;
The following automatic conversions were performed:

'_exptl_crystal_density_meas' value 'none' was changed to '?' - the
value is perceived as not measured.

Automatic conversion script
Id: cif_fix_values 3008 2015-01-20 13:52:24Z robertas 
;
_cod_database_code 7114878

loop_
_symmetry_equiv_pos_as_xyz
'x, y, z'
'-x, y+1/2, -z+1/2'
'-x, -y, -z'
'x, -y-1/2, z-1/2'

loop_
_atom_site_label
_atom_site_type_symbol
_atom_site_fract_x
_atom_site_fract_y
_atom_site_fract_z
_atom_site_U_iso_or_equiv
_atom_site_adp_type
_atom_site_occupancy
_atom_site_symmetry_multiplicity
_atom_site_calc_flag
_atom_site_refinement_flags
Ru1 Ru 0.736802(9) 0.507362(15) 0.586482(7) 0.01233(4) Uani 1 1 d .
P1 P 0.75170(3) 0.48343(5) 0.68870(2) 0.01308(10) Uani 1 1 d .
Cl1 Cl 0.63368(3) 0.35030(5) 0.57883(2) 0.01578(10) Uani 1 1 d .
Cl2 Cl 0.80659(3) 0.70843(5) 0.59521(2) 0.01958(11) Uani 1 1 d .
N1 N 0.70805(10) 0.51964(17) 0.45158(8) 0.0160(3) Uani 1 1 d .
N2 N 0.63069(10) 0.63660(17) 0.49412(8) 0.0171(4) Uani 1 1 d .
O1 O 0.61532(12) 0.90534(17) 0.49367(8) 0.0346(5) Uani 1 1 d .
O2 O 0.57829(11) 0.89987(15) 0.58158(8) 0.0281(4) Uani 1 1 d .
C1 C 0.69299(12) 0.5573(2) 0.50447(9) 0.0149(4) Uani 1 1 d .
C2 C 0.65510(13) 0.5749(2) 0.40964(10) 0.0213(4) Uani 1 1 d .
H2 H 0.6538 0.5638 0.3705 0.026 Uiso 1 1 calc R
C3 C 0.60613(13) 0.6477(2) 0.43665(10) 0.0217(5) Uani 1 1 d .
H3 H 0.5642 0.6958 0.4199 0.026 Uiso 1 1 calc R
C4 C 0.59576(12) 0.6995(2) 0.54039(10) 0.0174(4) Uani 1 1 d .
H4 H 0.6273 0.6768 0.5760 0.021 Uiso 1 1 calc R
C5 C 0.51387(13) 0.6509(2) 0.54478(11) 0.0225(5) Uani 1 1 d .
H5A H 0.4812 0.6725 0.5106 0.034 Uiso 1 1 calc R
H5B H 0.4942 0.6914 0.5767 0.034 Uiso 1 1 calc R
H5C H 0.5147 0.5583 0.5499 0.034 Uiso 1 1 calc R
C6 C 0.59863(13) 0.8470(2) 0.53430(11) 0.0209(4) Uani 1 1 d .
C7 C 0.57887(17) 1.0416(2) 0.58407(12) 0.0301(6) Uani 1 1 d .
H7A H 0.5549 1.0780 0.5485 0.036 Uiso 1 1 calc R
H7B H 0.6315 1.0738 0.5912 0.036 Uiso 1 1 calc R
C8 C 0.53387(15) 1.0781(2) 0.63188(12) 0.0277(5) Uani 1 1 d .
H8A H 0.4806 1.0545 0.6223 0.042 Uiso 1 1 calc R
H8B H 0.5376 1.1703 0.6382 0.042 Uiso 1 1 calc R
H8C H 0.5545 1.0331 0.6658 0.042 Uiso 1 1 calc R
C9 C 0.82415(12) 0.4206(2) 0.57055(9) 0.0161(4) Uani 1 1 d .
H9 H 0.8650 0.4767 0.5663 0.019 Uiso 1 1 calc R
C10 C 0.84460(12) 0.2841(2) 0.56297(10) 0.0169(4) Uani 1 1 d .
C11 C 0.79305(13) 0.1797(2) 0.56509(11) 0.0224(5) Uani 1 1 d .
H11 H 0.7425 0.1958 0.5723 0.027 Uiso 1 1 calc R
C12 C 0.81646(15) 0.0532(2) 0.55662(12) 0.0259(5) Uani 1 1 d .
H12 H 0.7814 -0.0148 0.5577 0.031 Uiso 1 1 calc R
C13 C 0.89204(15) 0.0274(2) 0.54648(12) 0.0271(5) Uani 1 1 d .
H13 H 0.9076 -0.0577 0.5409 0.032 Uiso 1 1 calc R
C14 C 0.94399(14) 0.1285(2) 0.54472(11) 0.0249(5) Uani 1 1 d .
H14 H 0.9947 0.1114 0.5383 0.030 Uiso 1 1 calc R
C15 C 0.92035(13) 0.2560(2) 0.55256(10) 0.0196(4) Uani 1 1 d .
H15 H 0.9555 0.3236 0.5508 0.023 Uiso 1 1 calc R
C21 C 0.77267(12) 0.4420(2) 0.43868(9) 0.0155(4) Uani 1 1 d .
C22 C 0.76250(12) 0.3083(2) 0.42974(9) 0.0165(4) Uani 1 1 d .
C23 C 0.82605(13) 0.2379(2) 0.41597(9) 0.0179(4) Uani 1 1 d .
H23 H 0.8209 0.1487 0.4100 0.021 Uiso 1 1 calc R
C24 C 0.89694(13) 0.2965(2) 0.41082(10) 0.0195(4) Uani 1 1 d .
C25 C 0.90417(13) 0.4297(2) 0.41983(10) 0.0203(4) Uani 1 1 d .
H25 H 0.9514 0.4696 0.4166 0.024 Uiso 1 1 calc R
C26 C 0.84236(13) 0.5048(2) 0.43355(9) 0.0184(4) Uani 1 1 d .
C27 C 0.68621(13) 0.2428(2) 0.43541(11) 0.0217(5) Uani 1 1 d .
H27A H 0.6685 0.2677 0.4708 0.033 Uiso 1 1 calc R
H27B H 0.6928 0.1501 0.4346 0.033 Uiso 1 1 calc R
H27C H 0.6488 0.2689 0.4045 0.033 Uiso 1 1 calc R
C28 C 0.96402(14) 0.2167(3) 0.39582(12) 0.0279(5) Uani 1 1 d .
H28A H 0.9613 0.2089 0.3552 0.042 Uiso 1 1 calc R
H28B H 0.9620 0.1318 0.4124 0.042 Uiso 1 1 calc R
H28C H 1.0116 0.2585 0.4103 0.042 Uiso 1 1 calc R
C29 C 0.85086(15) 0.6496(2) 0.44370(12) 0.0259(5) Uani 1 1 d .
H29A H 0.8120 0.6950 0.4191 0.039 Uiso 1 1 calc R
H29B H 0.9012 0.6770 0.4358 0.039 Uiso 1 1 calc R
H29C H 0.8447 0.6686 0.4826 0.039 Uiso 1 1 calc R
C31 C 0.67283(12) 0.5720(2) 0.71940(9) 0.0155(4) Uani 1 1 d .
H31 H 0.6770 0.5494 0.7599 0.019 Uiso 1 1 calc R
C32 C 0.59256(12) 0.5262(2) 0.69266(10) 0.0166(4) Uani 1 1 d .
H32A H 0.5856 0.5489 0.6526 0.020 Uiso 1 1 calc R
H32B H 0.5892 0.4323 0.6957 0.020 Uiso 1 1 calc R
C33 C 0.52860(13) 0.5889(2) 0.72241(11) 0.0245(5) Uani 1 1 d .
H33A H 0.5329 0.5596 0.7616 0.029 Uiso 1 1 calc R
H33B H 0.4786 0.5613 0.7038 0.029 Uiso 1 1 calc R
C34 C 0.53342(14) 0.7370(2) 0.72109(12) 0.0274(5) Uani 1 1 d .
H34A H 0.4947 0.7737 0.7428 0.033 Uiso 1 1 calc R
H34B H 0.5227 0.7672 0.6821 0.033 Uiso 1 1 calc R
C35 C 0.61367(14) 0.7835(2) 0.74612(12) 0.0258(5) Uani 1 1 d .
H35A H 0.6218 0.7620 0.7863 0.031 Uiso 1 1 calc R
H35B H 0.6165 0.8773 0.7426 0.031 Uiso 1 1 calc R
C36 C 0.67779(13) 0.7208(2) 0.71586(11) 0.0212(5) Uani 1 1 d .
H36A H 0.6724 0.7476 0.6763 0.025 Uiso 1 1 calc R
H36B H 0.7279 0.7498 0.7336 0.025 Uiso 1 1 calc R
C41 C 0.83970(12) 0.5581(2) 0.72692(10) 0.0172(4) Uani 1 1 d .
H41 H 0.8348 0.6513 0.7185 0.021 Uiso 1 1 calc R
C42 C 0.84601(13) 0.5489(2) 0.79190(10) 0.0217(5) Uani 1 1 d .
H42A H 0.8543 0.4590 0.8035 0.026 Uiso 1 1 calc R
H42B H 0.7980 0.5780 0.8048 0.026 Uiso 1 1 calc R
C43 C 0.91338(14) 0.6331(3) 0.81951(11) 0.0282(5) Uani 1 1 d .
H43A H 0.9022 0.7240 0.8113 0.034 Uiso 1 1 calc R
H43B H 0.9183 0.6218 0.8605 0.034 Uiso 1 1 calc R
C44 C 0.98957(14) 0.5966(3) 0.79759(11) 0.0281(5) Uani 1 1 d .
H44A H 1.0040 0.5090 0.8098 0.034 Uiso 1 1 calc R
H44B H 1.0300 0.6553 0.8136 0.034 Uiso 1 1 calc R
C45 C 0.98249(13) 0.6039(3) 0.73291(11) 0.0249(5) Uani 1 1 d .
H45A H 1.0308 0.5764 0.7199 0.030 Uiso 1 1 calc R
H45B H 0.9730 0.6933 0.7209 0.030 Uiso 1 1 calc R
C46 C 0.91643(12) 0.5174(2) 0.70567(10) 0.0200(4) Uani 1 1 d .
H46A H 0.9274 0.4271 0.7155 0.024 Uiso 1 1 calc R
H46B H 0.9122 0.5255 0.6646 0.024 Uiso 1 1 calc R
C51 C 0.73965(12) 0.3135(2) 0.71349(9) 0.0147(4) Uani 1 1 d .
H51 H 0.7008 0.2745 0.6852 0.018 Uiso 1 1 calc R
C52 C 0.70857(12) 0.2928(2) 0.77100(9) 0.0174(4) Uani 1 1 d .
H52A H 0.7463 0.3231 0.8015 0.021 Uiso 1 1 calc R
H52B H 0.6614 0.3425 0.7721 0.021 Uiso 1 1 calc R
C53 C 0.69214(13) 0.1477(2) 0.77928(10) 0.0192(4) Uani 1 1 d .
H53A H 0.6742 0.1351 0.8162 0.023 Uiso 1 1 calc R
H53B H 0.6512 0.1199 0.7505 0.023 Uiso 1 1 calc R
C54 C 0.76338(13) 0.0640(2) 0.77543(10) 0.0210(4) Uani 1 1 d .
H54A H 0.7499 -0.0270 0.7787 0.025 Uiso 1 1 calc R
H54B H 0.8026 0.0851 0.8066 0.025 Uiso 1 1 calc R
C55 C 0.79571(13) 0.0866(2) 0.71907(10) 0.0200(4) Uani 1 1 d .
H55A H 0.7585 0.0572 0.6880 0.024 Uiso 1 1 calc R
H55B H 0.8428 0.0365 0.7183 0.024 Uiso 1 1 calc R
C56 C 0.81312(12) 0.2317(2) 0.71120(10) 0.0176(4) Uani 1 1 d .
H56A H 0.8527 0.2598 0.7409 0.021 Uiso 1 1 calc R
H56B H 0.8326 0.2446 0.6749 0.021 Uiso 1 1 calc R

loop_
_atom_site_aniso_label
_atom_site_aniso_U_11
_atom_site_aniso_U_22
_atom_site_aniso_U_33
_atom_site_aniso_U_23
_atom_site_aniso_U_13
_atom_site_aniso_U_12
Ru1 0.01356(7) 0.01040(7) 0.01335(8) 0.00045(6) 0.00298(5) 0.00056(6)
P1 0.0119(2) 0.0134(2) 0.0141(2) 0.00078(19) 0.00266(18) 0.00032(18)
Cl1 0.0152(2) 0.0142(2) 0.0179(2) -0.00011(18) 0.00149(18 -0.00062(17)
Cl2 0.0233(2) 0.0133(2) 0.0223(3) 0.00029(19) 0.0034(2) -0.00414(19)
N1 0.0176(8) 0.0160(8) 0.0146(8) 0.0013(6) 0.0025(7) 0.0035(7)
N2 0.0177(8) 0.0153(8) 0.0185(9) -0.0007(7) 0.0028(7) 0.0043(7)
O1 0.0596(13) 0.0177(8) 0.0297(11) 0.0017(7) 0.0185(9) 0.0031(8)
O2 0.0450(11) 0.0113(7) 0.0310(10) -0.0029(7) 0.0168(8) 0.0000(7)
C1 0.0172(9) 0.0107(9) 0.0175(10) -0.0010(7) 0.0045(8) -0.0006(7)
C2 0.0257(11) 0.0216(11) 0.0155(11) 0.0001(8) -0.0020(9) 0.0054(9)
C3 0.0228(11) 0.0206(11) 0.0205(11) 0.0015(9) -0.0029(9) 0.0072(9)
C4 0.0178(10) 0.0149(9) 0.0193(11) -0.0002(8) 0.0018(8) 0.0031(8)
C5 0.0189(10) 0.0225(11) 0.0261(12) -0.0038(9) 0.0022(9) -0.0014(9)
C6 0.0219(11) 0.0151(10) 0.0259(12) 0.0006(9) 0.0043(9) 0.0030(8)
C7 0.0450(16) 0.0116(10) 0.0363(15) -0.0040(10) 0.0162(12) -0.0006(10)
C8 0.0339(13) 0.0199(11) 0.0306(14) -0.0027(10) 0.0086(11) 0.0032(10)
C9 0.0163(9) 0.0165(10) 0.0156(10) 0.0000(8) 0.0029(8) -0.0002(8)
C10 0.0180(10) 0.0156(10) 0.0172(10) 0.0019(8) 0.0022(8) 0.0035(8)
C11 0.0187(10) 0.0179(10) 0.0314(13) 0.0024(9) 0.0064(9) 0.0031(8)
C12 0.0267(12) 0.0175(11) 0.0340(14) 0.0012(10) 0.0052(10) 0.0006(9)
C13 0.0303(12) 0.0218(12) 0.0289(13) -0.0002(9) 0.0021(10) 0.0108(10)
C14 0.0196(10) 0.0287(12) 0.0262(13) -0.0011(10) 0.0020(9) 0.0106(9)
C15 0.0166(10) 0.0211(10) 0.0207(11) -0.0006(8) 0.0009(8) 0.0025(8)
C21 0.0176(9) 0.0162(9) 0.0129(10) 0.0001(7) 0.0022(8) 0.0040(8)
C22 0.0169(9) 0.0184(10) 0.0143(10) -0.0011(8) 0.0019(8) 0.0016(8)
C23 0.0213(10) 0.0171(10) 0.0157(10) -0.0012(8) 0.0042(8) 0.0032(8)
C24 0.0178(10) 0.0244(11) 0.0169(11) 0.0017(8) 0.0044(8) 0.0050(8)
C25 0.0165(10) 0.0250(11) 0.0199(11) 0.0022(9) 0.0038(8) -0.0008(8)
C26 0.0204(10) 0.0187(10) 0.0164(10) 0.0005(8) 0.0039(8) -0.0006(8)
C27 0.0199(10) 0.0212(11) 0.0243(12) -0.0029(9) 0.0039(9) -0.0004(9)
C28 0.0244(12) 0.0297(13) 0.0313(14) 0.0021(10) 0.0102(10) 0.0089(10)
C29 0.0268(12) 0.0210(11) 0.0312(14) 0.0004(10) 0.0088(10) -0.0033(9)
C31 0.0150(9) 0.0158(10) 0.0160(10) -0.0011(7) 0.0034(8) 0.0016(7)
C32 0.0142(9) 0.0182(10) 0.0176(10) -0.0021(8) 0.0030(8) 0.0012(7)
C33 0.0159(10) 0.0260(12) 0.0325(14) -0.0064(10) 0.0069(9) 0.0002(9)
C34 0.0215(11) 0.0233(12) 0.0382(15) -0.0060(10) 0.0064(10) 0.0072(9)
C35 0.0250(12) 0.0198(11) 0.0330(14) -0.0088(10) 0.0048(10) 0.0020(9)
C36 0.0193(10) 0.0159(10) 0.0287(13) -0.0021(9) 0.0041(9) 0.0007(8)
C41 0.0149(9) 0.0186(10) 0.0181(11) 0.0002(8) 0.0019(8) -0.0035(8)
C42 0.0190(10) 0.0285(12) 0.0176(11) -0.0040(9) 0.0021(8) -0.0038(9)
C43 0.0240(12) 0.0362(14) 0.0240(13) -0.0047(10) 0.0008(10) -0.0082(10)
C44 0.0194(11) 0.0400(15) 0.0240(13) -0.0008(11) -0.0005(9) -0.0108(10)
C45 0.0172(10) 0.0329(13) 0.0246(13) 0.0022(10) 0.0028(9) -0.0078(9)
C46 0.0142(9) 0.0251(11) 0.0207(11) -0.0004(9) 0.0025(8) -0.0036(8)
C51 0.0140(9) 0.0142(9) 0.0161(10) 0.0014(7) 0.0018(7) -0.0006(7)
C52 0.0170(9) 0.0183(10) 0.0171(10) 0.0034(8) 0.0031(8) 0.0007(8)
C53 0.0188(10) 0.0198(10) 0.0197(11) 0.0035(8) 0.0043(8) -0.0048(8)
C54 0.0230(11) 0.0153(10) 0.0239(12) 0.0049(9) -0.0010(9) -0.0027(8)
C55 0.0194(10) 0.0176(10) 0.0227(12) 0.0014(8) 0.0013(9) 0.0031(8)
C56 0.0139(9) 0.0160(10) 0.0229(11) 0.0022(8) 0.0026(8) 0.0013(8)

loop_
_atom_type_symbol
_atom_type_description
_atom_type_scat_dispersion_real
_atom_type_scat_dispersion_imag
_atom_type_scat_source
C C 0.0033 0.0016 'International Tables Vol C Tables 4.2.6.8 and 6.1.1.4'
H H 0.0000 0.0000 'International Tables Vol C Tables 4.2.6.8 and 6.1.1.4'
N N 0.0061 0.0033 'International Tables Vol C Tables 4.2.6.8 and 6.1.1.4'
O O 0.0106 0.0060 'International Tables Vol C Tables 4.2.6.8 and 6.1.1.4'
P P 0.1023 0.0942 'International Tables Vol C Tables 4.2.6.8 and 6.1.1.4'
Cl Cl 0.1484 0.1585 'International Tables Vol C Tables 4.2.6.8 and 6.1.1.4'
Ru Ru -1.2594 0.8363 'International Tables Vol C Tables 4.2.6.8 and 6.1.1.4'

loop_
_geom_angle_atom_site_label_1
_geom_angle_atom_site_label_2
_geom_angle_atom_site_label_3
_geom_angle
C9 Ru1 C1 98.72(9)
C9 Ru1 Cl2 90.75(7)
C1 Ru1 Cl2 89.69(6)
C9 Ru1 Cl1 106.65(7)
C1 Ru1 Cl1 84.57(6)
Cl2 Ru1 Cl1 162.299(19)
C9 Ru1 P1 99.26(7)
C1 Ru1 P1 162.02(6)
Cl2 Ru1 P1 90.413(19)
Cl1 Ru1 P1 89.962(18)
C41 P1 C31 102.24(10)
C41 P1 C51 110.61(10)
C31 P1 C51 102.74(10)
C41 P1 Ru1 115.68(7)
C31 P1 Ru1 110.03(7)
C51 P1 Ru1 114.08(7)
C1 N1 C2 110.84(18)
C1 N1 C21 126.14(18)
C2 N1 C21 122.86(18)
C1 N2 C3 112.15(18)
C1 N2 C4 121.57(19)
C3 N2 C4 126.28(18)
C6 O2 C7 116.22(19)
N2 C1 N1 103.87(18)
N2 C1 Ru1 121.29(15)
N1 C1 Ru1 134.58(15)
C3 C2 N1 106.9(2)
C3 C2 H2 126.6
N1 C2 H2 126.6
C2 C3 N2 106.26(19)
C2 C3 H3 126.9
N2 C3 H3 126.9
N2 C4 C6 110.36(18)
N2 C4 C5 112.25(18)
C6 C4 C5 111.94(18)
N2 C4 H4 107.3
C6 C4 H4 107.3
C5 C4 H4 107.3
C4 C5 H5A 109.5
C4 C5 H5B 109.5
H5A C5 H5B 109.5
C4 C5 H5C 109.5
H5A C5 H5C 109.5
H5B C5 H5C 109.5
O1 C6 O2 125.8(2)
O1 C6 C4 126.0(2)
O2 C6 C4 108.21(19)
O2 C7 C8 106.2(2)
O2 C7 H7A 110.5
C8 C7 H7A 110.5
O2 C7 H7B 110.5
C8 C7 H7B 110.5
H7A C7 H7B 108.7
C7 C8 H8A 109.5
C7 C8 H8B 109.5
H8A C8 H8B 109.5
C7 C8 H8C 109.5
H8A C8 H8C 109.5
H8B C8 H8C 109.5
C10 C9 Ru1 135.11(16)
C10 C9 H9 112.4
Ru1 C9 H9 112.4
C15 C10 C11 117.9(2)
C15 C10 C9 117.8(2)
C11 C10 C9 124.25(19)
C12 C11 C10 120.8(2)
C12 C11 H11 119.6
C10 C11 H11 119.6
C11 C12 C13 120.3(2)
C11 C12 H12 119.8
C13 C12 H12 119.8
C14 C13 C12 119.8(2)
C14 C13 H13 120.1
C12 C13 H13 120.1
C13 C14 C15 120.0(2)
C13 C14 H14 120.0
C15 C14 H14 120.0
C14 C15 C10 121.1(2)
C14 C15 H15 119.5
C10 C15 H15 119.5
C26 C21 C22 122.61(19)
C26 C21 N1 118.10(19)
C22 C21 N1 119.24(19)
C23 C22 C21 117.2(2)
C23 C22 C27 121.3(2)
C21 C22 C27 121.50(19)
C22 C23 C24 122.2(2)
C22 C23 H23 118.9
C24 C23 H23 118.9
C25 C24 C23 118.6(2)
C25 C24 C28 121.0(2)
C23 C24 C28 120.4(2)
C24 C25 C26 121.6(2)
C24 C25 H25 119.2
C26 C25 H25 119.2
C21 C26 C25 117.9(2)
C21 C26 C29 120.9(2)
C25 C26 C29 121.2(2)
C22 C27 H27A 109.5
C22 C27 H27B 109.5
H27A C27 H27B 109.5
C22 C27 H27C 109.5
H27A C27 H27C 109.5
H27B C27 H27C 109.5
C24 C28 H28A 109.5
C24 C28 H28B 109.5
H28A C28 H28B 109.5
C24 C28 H28C 109.5
H28A C28 H28C 109.5
H28B C28 H28C 109.5
C26 C29 H29A 109.5
C26 C29 H29B 109.5
H29A C29 H29B 109.5
C26 C29 H29C 109.5
H29A C29 H29C 109.5
H29B C29 H29C 109.5
C36 C31 C32 109.67(18)
C36 C31 P1 114.64(15)
C32 C31 P1 111.40(14)
C36 C31 H31 106.9
C32 C31 H31 106.9
P1 C31 H31 106.9
C33 C32 C31 110.91(18)
C33 C32 H32A 109.5
C31 C32 H32A 109.5
C33 C32 H32B 109.5
C31 C32 H32B 109.5
H32A C32 H32B 108.0
C32 C33 C34 111.53(19)
C32 C33 H33A 109.3
C34 C33 H33A 109.3
C32 C33 H33B 109.3
C34 C33 H33B 109.3
H33A C33 H33B 108.0
C33 C34 C35 110.7(2)
C33 C34 H34A 109.5
C35 C34 H34A 109.5
C33 C34 H34B 109.5
C35 C34 H34B 109.5
H34A C34 H34B 108.1
C34 C35 C36 111.6(2)
C34 C35 H35A 109.3
C36 C35 H35A 109.3
C34 C35 H35B 109.3
C36 C35 H35B 109.3
H35A C35 H35B 108.0
C31 C36 C35 110.13(19)
C31 C36 H36A 109.6
C35 C36 H36A 109.6
C31 C36 H36B 109.6
C35 C36 H36B 109.6
H36A C36 H36B 108.1
C42 C41 C46 110.34(18)
C42 C41 P1 115.05(15)
C46 C41 P1 115.31(16)
C42 C41 H41 105.0
C46 C41 H41 105.0
P1 C41 H41 105.0
C41 C42 C43 110.7(2)
C41 C42 H42A 109.5
C43 C42 H42A 109.5
C41 C42 H42B 109.5
C43 C42 H42B 109.5
H42A C42 H42B 108.1
C44 C43 C42 111.5(2)
C44 C43 H43A 109.3
C42 C43 H43A 109.3
C44 C43 H43B 109.3
C42 C43 H43B 109.3
H43A C43 H43B 108.0
C43 C44 C45 110.9(2)
C43 C44 H44A 109.5
C45 C44 H44A 109.5
C43 C44 H44B 109.5
C45 C44 H44B 109.5
H44A C44 H44B 108.0
C44 C45 C46 111.3(2)
C44 C45 H45A 109.4
C46 C45 H45A 109.4
C44 C45 H45B 109.4
C46 C45 H45B 109.4
H45A C45 H45B 108.0
C45 C46 C41 109.95(19)
C45 C46 H46A 109.7
C41 C46 H46A 109.7
C45 C46 H46B 109.7
C41 C46 H46B 109.7
H46A C46 H46B 108.2
C52 C51 C56 109.60(17)
C52 C51 P1 118.22(15)
C56 C51 P1 112.18(14)
C52 C51 H51 105.2
C56 C51 H51 105.2
P1 C51 H51 105.2
C53 C52 C51 109.72(18)
C53 C52 H52A 109.7
C51 C52 H52A 109.7
C53 C52 H52B 109.7
C51 C52 H52B 109.7
H52A C52 H52B 108.2
C54 C53 C52 112.12(18)
C54 C53 H53A 109.2
C52 C53 H53A 109.2
C54 C53 H53B 109.2
C52 C53 H53B 109.2
H53A C53 H53B 107.9
C53 C54 C55 110.66(18)
C53 C54 H54A 109.5
C55 C54 H54A 109.5
C53 C54 H54B 109.5
C55 C54 H54B 109.5
H54A C54 H54B 108.1
C54 C55 C56 110.59(19)
C54 C55 H55A 109.5
C56 C55 H55A 109.5
C54 C55 H55B 109.5
C56 C55 H55B 109.5
H55A C55 H55B 108.1
C51 C56 C55 110.48(17)
C51 C56 H56A 109.6
C55 C56 H56A 109.6
C51 C56 H56B 109.6
C55 C56 H56B 109.6
H56A C56 H56B 108.1

loop_
_geom_bond_atom_site_label_1
_geom_bond_atom_site_label_2
_geom_bond_distance
Ru1 C9 1.839(2)
Ru1 C1 2.066(2)
Ru1 Cl2 2.3944(5)
Ru1 Cl1 2.4056(5)
Ru1 P1 2.4156(6)
P1 C41 1.852(2)
P1 C31 1.864(2)
P1 C51 1.863(2)
N1 C1 1.364(3)
N1 C2 1.395(3)
N1 C21 1.441(3)
N2 C1 1.356(3)
N2 C3 1.382(3)
N2 C4 1.464(3)
O1 C6 1.198(3)
O2 C6 1.329(3)
O2 C7 1.458(3)
C2 C3 1.350(3)
C2 H2 0.9300
C3 H3 0.9300
C4 C6 1.524(3)
C4 C5 1.526(3)
C4 H4 0.9800
C5 H5A 0.9600
C5 H5B 0.9600
C5 H5C 0.9600
C7 C8 1.497(4)
C7 H7A 0.9700
C7 H7B 0.9700
C8 H8A 0.9600
C8 H8B 0.9600
C8 H8C 0.9600
C9 C10 1.465(3)
C9 H9 0.9300
C10 C15 1.399(3)
C10 C11 1.403(3)
C11 C12 1.385(3)
C11 H11 0.9300
C12 C13 1.390(4)
C12 H12 0.9300
C13 C14 1.381(4)
C13 H13 0.9300
C14 C15 1.393(3)
C14 H14 0.9300
C15 H15 0.9300
C21 C26 1.392(3)
C21 C22 1.399(3)
C22 C23 1.392(3)
C22 C27 1.509(3)
C23 C24 1.391(3)
C23 H23 0.9300
C24 C25 1.389(3)
C24 C28 1.503(3)
C25 C26 1.393(3)
C25 H25 0.9300
C26 C29 1.512(3)
C27 H27A 0.9600
C27 H27B 0.9600
C27 H27C 0.9600
C28 H28A 0.9600
C28 H28B 0.9600
C28 H28C 0.9600
C29 H29A 0.9600
C29 H29B 0.9600
C29 H29C 0.9600
C31 C36 1.535(3)
C31 C32 1.539(3)
C31 H31 0.9800
C32 C33 1.527(3)
C32 H32A 0.9700
C32 H32B 0.9700
C33 C34 1.526(3)
C33 H33A 0.9700
C33 H33B 0.9700
C34 C35 1.529(3)
C34 H34A 0.9700
C34 H34B 0.9700
C35 C36 1.536(3)
C35 H35A 0.9700
C35 H35B 0.9700
C36 H36A 0.9700
C36 H36B 0.9700
C41 C42 1.532(3)
C41 C46 1.539(3)
C41 H41 0.9800
C42 C43 1.541(3)
C42 H42A 0.9700
C42 H42B 0.9700
C43 C44 1.526(4)
C43 H43A 0.9700
C43 H43B 0.9700
C44 C45 1.523(4)
C44 H44A 0.9700
C44 H44B 0.9700
C45 C46 1.535(3)
C45 H45A 0.9700
C45 H45B 0.9700
C46 H46A 0.9700
C46 H46B 0.9700
C51 C52 1.537(3)
C51 C56 1.537(3)
C51 H51 0.9800
C52 C53 1.536(3)
C52 H52A 0.9700
C52 H52B 0.9700
C53 C54 1.521(3)
C53 H53A 0.9700
C53 H53B 0.9700
C54 C55 1.525(3)
C54 H54A 0.9700
C54 H54B 0.9700
C55 C56 1.537(3)
C55 H55A 0.9700
C55 H55B 0.9700
C56 H56A 0.9700
C56 H56B 0.9700
